data_4032451
loop_
_publ_author_name
'Min, Junxiang'
'Xu, Guangyang'
'Sun, Jiangtao'

_publ_section_title
;
 Synthesis of Six-Membered Carbo-/Heterocycles via Cascade Reaction of
 Alkynes and Diazo Compounds.
;
_journal_issue 10
_journal_name_full 'The Journal of organic chemistry'
_journal_page_first 5492
_journal_page_last 5498
_journal_paper_doi 10.1021/acs.joc.7b00758
_journal_volume 82
_journal_year 2017
_chemical_formula_sum 'C18 H19 Br O6'
_chemical_formula_weight 411.24
_space_group_crystal_system triclinic
_space_group_IT_number 2
_space_group_name_Hall '-P 1'
_space_group_name_H-M_alt 'P -1'
_symmetry_space_group_name_Hall '-P 1'
_symmetry_space_group_name_H-M 'P -1'
_atom_sites_solution_hydrogens geom
_audit_creation_method SHELXL-2014/6
_cell_angle_alpha 108.342(7)
_cell_angle_beta 104.039(8)
_cell_angle_gamma 106.454(5)
_cell_formula_units_Z 2
_cell_length_a 8.465(2)
_cell_length_b 11.170(3)
_cell_length_c 11.577(5)
_cell_measurement_reflns_used 2334
_cell_measurement_temperature 295(2)
_cell_measurement_theta_max 27.32
_cell_measurement_theta_min 2.21
_cell_volume 928.0(5)
_computing_cell_refinement 'Bruker SMART'
_computing_data_collection 'Bruker APEX2'
_computing_data_reduction 'Bruker SAINT'
_computing_molecular_graphics 'Bruker SHELXTL'
_computing_publication_material 'Bruker SHELXTL'
_computing_structure_refinement 'SHELXL-2014/6 (Sheldrick, 2014)'
_computing_structure_solution 'Bruker SHELXTL'
_diffrn_ambient_temperature 295(2)
_diffrn_measured_fraction_theta_full 0.987
_diffrn_measured_fraction_theta_max 0.982
_diffrn_measurement_device_type 'CCD area detector'
_diffrn_measurement_method 'phi and omega scans'
_diffrn_radiation_type MoK\a
_diffrn_radiation_wavelength 0.71073
_diffrn_reflns_av_R_equivalents 0.0312
_diffrn_reflns_av_unetI/netI 0.0567
_diffrn_reflns_Laue_measured_fraction_full 0.987
_diffrn_reflns_Laue_measured_fraction_max 0.982
_diffrn_reflns_limit_h_max 10
_diffrn_reflns_limit_h_min -10
_diffrn_reflns_limit_k_max 12
_diffrn_reflns_limit_k_min -13
_diffrn_reflns_limit_l_max 14
_diffrn_reflns_limit_l_min -11
_diffrn_reflns_number 5540
_diffrn_reflns_point_group_measured_fraction_full 0.987
_diffrn_reflns_point_group_measured_fraction_max 0.982
_diffrn_reflns_theta_full 25.242
_diffrn_reflns_theta_max 25.999
_diffrn_reflns_theta_min 1.990
_exptl_absorpt_coefficient_mu 2.244
_exptl_absorpt_correction_T_max 0.639
_exptl_absorpt_correction_T_min 0.576
_exptl_absorpt_correction_type multi-scan
_exptl_absorpt_process_details SADABS
_exptl_crystal_colour colorless
_exptl_crystal_density_diffrn 1.472
_exptl_crystal_description Block
_exptl_crystal_F_000 420
_exptl_crystal_size_max 0.250
_exptl_crystal_size_mid 0.220
_exptl_crystal_size_min 0.200
_refine_diff_density_max 0.473
_refine_diff_density_min -0.861
_refine_diff_density_rms 0.120
_refine_ls_extinction_coef 0.129(12)
_refine_ls_extinction_expression Fc^*^=kFc[1+0.001xFc^2^\l^3^/sin(2\q)]^-1/4^
_refine_ls_extinction_method SHELXL
_refine_ls_goodness_of_fit_ref 1.016
_refine_ls_hydrogen_treatment constr
_refine_ls_matrix_type full
_refine_ls_number_parameters 218
_refine_ls_number_reflns 3589
_refine_ls_number_restraints 0
_refine_ls_restrained_S_all 1.016
_refine_ls_R_factor_all 0.0812
_refine_ls_R_factor_gt 0.0562
_refine_ls_shift/su_max 0.000
_refine_ls_shift/su_mean 0.000
_refine_ls_structure_factor_coef Fsqd
_refine_ls_weighting_details 'w=1/[\s^2^(Fo^2^)+(0.1505P)^2^] where P=(Fo^2^+2Fc^2^)/3'
_refine_ls_weighting_scheme calc
_refine_ls_wR_factor_gt 0.1799
_refine_ls_wR_factor_ref 0.2100
_reflns_Friedel_coverage 0.000
_reflns_number_gt 2551
_reflns_number_total 3589
_reflns_threshold_expression 'I > 2\s(I)'
_cod_data_source_file jo7b00758_si_002.cif
_cod_data_source_block 160422a
_cod_depositor_comments 'Adding full bibliography for 4032451.cif.'
_cod_database_code 4032451
_shelx_space_group_comment
; 
The symmetry employed for this shelxl refinement is uniquely defined 
by the following loop, which should always be used as a source of 
symmetry information in preference to the above space-group names. 
They are only intended as comments. 
;
_shelx_estimated_absorpt_t_min 0.604
_shelx_estimated_absorpt_t_max 0.662
_shelxl_version_number 2014/6

loop_
_space_group_symop_operation_xyz
'x, y, z'
'-x, -y, -z'

loop_
_atom_site_label
_atom_site_type_symbol
_atom_site_fract_x
_atom_site_fract_y
_atom_site_fract_z
_atom_site_U_iso_or_equiv
_atom_site_adp_type
_atom_site_occupancy
_atom_site_site_symmetry_order
_atom_site_calc_flag
_atom_site_refinement_flags_posn
_atom_site_refinement_flags_adp
Br1 Br 0.31292(9) -0.44239(5) 0.08481(5) 0.0881(4) Uani 1 1 d . .
C1 C 0.2873(3) -0.27402(19) 0.1452(2) 0.0421(8) Uani 1 1 d G .
C2 C 0.2104(3) -0.2281(2) 0.05663(15) 0.0452(9) Uani 1 1 d G .
H2 H 0.1714 -0.2806 -0.0327 0.054 Uiso 1 1 calc R U
C3 C 0.1919(3) -0.1038(2) 0.10157(18) 0.0406(8) Uani 1 1 d G .
H3 H 0.1405 -0.0731 0.0423 0.049 Uiso 1 1 calc R U
C4 C 0.2503(3) -0.02534(18) 0.2351(2) 0.0329(7) Uani 1 1 d G .
C5 C 0.3271(3) -0.0712(2) 0.32359(15) 0.0388(8) Uani 1 1 d G .
H5 H 0.3661 -0.0187 0.4129 0.047 Uiso 1 1 calc R U
C6 C 0.3456(3) -0.1956(2) 0.2786(2) 0.0477(9) Uani 1 1 d G .
H6 H 0.3970 -0.2262 0.3379 0.057 Uiso 1 1 calc R U
C7 C 0.2242(4) 0.1083(3) 0.2869(3) 0.0338(7) Uani 1 1 d . .
H7 H 0.3016 0.1588 0.3791 0.041 Uiso 1 1 calc R U
C8 C 0.2825(4) 0.1952(3) 0.2156(4) 0.0362(8) Uani 1 1 d . .
C9 C 0.5294(7) 0.3251(7) 0.1861(8) 0.092(2) Uani 1 1 d . .
H9A H 0.4707 0.2733 0.0934 0.138 Uiso 1 1 calc R U
H9B H 0.6536 0.3444 0.2096 0.138 Uiso 1 1 calc R U
H9C H 0.5123 0.4096 0.2111 0.138 Uiso 1 1 calc R U
C10 C 0.0357(4) 0.0848(4) 0.2799(3) 0.0362(8) Uani 1 1 d . .
C11 C -0.0071(4) 0.1839(4) 0.3817(3) 0.0370(8) Uani 1 1 d . .
C12 C -0.2089(5) 0.1087(4) 0.3438(4) 0.0498(10) Uani 1 1 d . .
H12A H -0.2316 0.0660 0.4025 0.060 Uiso 1 1 calc R U
H12B H -0.2671 0.1724 0.3478 0.060 Uiso 1 1 calc R U
C13 C -0.2752(5) 0.0008(5) 0.2047(5) 0.0647(13) Uani 1 1 d . .
H13A H -0.3575 -0.0857 0.1948 0.078 Uiso 1 1 calc R U
H13B H -0.3332 0.0303 0.1424 0.078 Uiso 1 1 calc R U
C14 C -0.1119(5) -0.0122(4) 0.1864(4) 0.0470(9) Uani 1 1 d . .
H14 H -0.1136 -0.0820 0.1157 0.056 Uiso 1 1 calc R U
C15 C 0.0384(5) 0.3204(4) 0.3690(4) 0.0431(9) Uani 1 1 d . .
C16 C 0.2717(8) 0.5254(5) 0.4153(6) 0.0735(14) Uani 1 1 d . .
H16A H 0.2367 0.5095 0.3247 0.110 Uiso 1 1 calc R U
H16B H 0.3982 0.5692 0.4558 0.110 Uiso 1 1 calc R U
H16C H 0.2198 0.5833 0.4581 0.110 Uiso 1 1 calc R U
C17 C 0.0912(5) 0.2099(4) 0.5219(4) 0.0436(8) Uani 1 1 d . .
C18 C 0.1186(8) 0.3284(6) 0.7400(4) 0.0734(15) Uani 1 1 d . .
H18A H 0.0464 0.2621 0.7618 0.110 Uiso 1 1 calc R U
H18B H 0.1254 0.4178 0.7897 0.110 Uiso 1 1 calc R U
H18C H 0.2353 0.3279 0.7599 0.110 Uiso 1 1 calc R U
O7 O 0.4565(3) 0.2469(3) 0.2527(4) 0.0669(10) Uani 1 1 d . .
O8 O 0.1870(4) 0.2191(3) 0.1369(3) 0.0542(8) Uani 1 1 d . .
O9 O -0.0643(4) 0.3554(4) 0.3098(4) 0.0742(10) Uani 1 1 d . .
O10 O 0.2119(4) 0.3961(3) 0.4262(3) 0.0478(7) Uani 1 1 d . .
O11 O 0.1941(5) 0.1624(4) 0.5564(3) 0.0699(9) Uani 1 1 d . .
O12 O 0.0416(4) 0.2942(3) 0.6025(3) 0.0612(8) Uani 1 1 d . .

loop_
_atom_site_aniso_label
_atom_site_aniso_U_11
_atom_site_aniso_U_22
_atom_site_aniso_U_33
_atom_site_aniso_U_23
_atom_site_aniso_U_13
_atom_site_aniso_U_12
Br1 0.1408(7) 0.0638(4) 0.0617(4) 0.0185(3) 0.0179(4) 0.0671(4)
C1 0.050(2) 0.0387(18) 0.042(2) 0.0175(16) 0.0145(17) 0.0248(16)
C2 0.052(2) 0.051(2) 0.0264(18) 0.0131(16) 0.0074(16) 0.0216(18)
C3 0.0413(18) 0.054(2) 0.0293(18) 0.0221(16) 0.0057(15) 0.0227(16)
C4 0.0269(15) 0.0389(17) 0.0324(17) 0.0156(14) 0.0089(14) 0.0127(13)
C5 0.0392(18) 0.0416(19) 0.0265(17) 0.0132(14) 0.0018(15) 0.0126(15)
C6 0.053(2) 0.049(2) 0.041(2) 0.0286(18) 0.0052(18) 0.0192(18)
C7 0.0310(16) 0.0365(17) 0.0289(17) 0.0116(14) 0.0039(14) 0.0143(13)
C8 0.0290(16) 0.0351(17) 0.0411(19) 0.0156(15) 0.0074(15) 0.0122(13)
C9 0.055(3) 0.104(4) 0.168(6) 0.108(5) 0.051(4) 0.036(3)
C10 0.0331(17) 0.0385(18) 0.0330(18) 0.0141(14) 0.0062(14) 0.0141(14)
C11 0.0340(17) 0.0414(18) 0.0383(19) 0.0173(15) 0.0132(15) 0.0173(14)
C12 0.0364(19) 0.061(2) 0.053(2) 0.024(2) 0.0195(18) 0.0190(18)
C13 0.034(2) 0.083(3) 0.056(3) 0.019(2) 0.012(2) 0.010(2)
C14 0.0367(19) 0.049(2) 0.042(2) 0.0128(17) 0.0090(17) 0.0103(16)
C15 0.045(2) 0.046(2) 0.044(2) 0.0203(17) 0.0150(17) 0.0261(17)
C16 0.080(3) 0.047(3) 0.089(4) 0.030(3) 0.029(3) 0.018(2)
C17 0.047(2) 0.049(2) 0.039(2) 0.0222(17) 0.0161(17) 0.0205(17)
C18 0.081(3) 0.086(4) 0.034(2) 0.018(2) 0.019(2) 0.013(3)
O7 0.0317(14) 0.077(2) 0.118(3) 0.072(2) 0.0250(16) 0.0235(14)
O8 0.0415(14) 0.0689(19) 0.0521(17) 0.0366(15) 0.0064(13) 0.0173(13)
O9 0.0643(19) 0.080(2) 0.100(3) 0.058(2) 0.0196(19) 0.0417(18)
O10 0.0470(15) 0.0409(14) 0.0526(16) 0.0215(12) 0.0112(13) 0.0165(12)
O11 0.082(2) 0.101(3) 0.0480(18) 0.0378(18) 0.0201(17) 0.059(2)
O12 0.0712(19) 0.071(2) 0.0386(16) 0.0158(14) 0.0207(14) 0.0309(16)

loop_
_atom_type_symbol
_atom_type_description
_atom_type_scat_dispersion_real
_atom_type_scat_dispersion_imag
_atom_type_scat_source
C C 0.0033 0.0016 'International Tables Vol C Tables 4.2.6.8 and 6.1.1.4'
H H 0.0000 0.0000 'International Tables Vol C Tables 4.2.6.8 and 6.1.1.4'
Br Br -0.2901 2.4595 'International Tables Vol C Tables 4.2.6.8 and 6.1.1.4'
O O 0.0106 0.0060 'International Tables Vol C Tables 4.2.6.8 and 6.1.1.4'

loop_
_geom_angle_atom_site_label_1
_geom_angle_atom_site_label_2
_geom_angle_atom_site_label_3
_geom_angle
C2 C1 C6 120.0
C2 C1 Br1 120.19(13)
C6 C1 Br1 119.81(13)
C3 C2 C1 120.0
C3 C2 H2 120.0
C1 C2 H2 120.0
C4 C3 C2 120.0
C4 C3 H3 120.0
C2 C3 H3 120.0
C3 C4 C5 120.0
C3 C4 C7 121.00(18)
C5 C4 C7 118.94(18)
C6 C5 C4 120.0
C6 C5 H5 120.0
C4 C5 H5 120.0
C5 C6 C1 120.0
C5 C6 H6 120.0
C1 C6 H6 120.0
C8 C7 C10 111.8(3)
C8 C7 C4 109.9(3)
C10 C7 C4 112.5(3)
C8 C7 H7 107.5
C10 C7 H7 107.5
C4 C7 H7 107.5
O8 C8 O7 122.8(3)
O8 C8 C7 126.4(3)
O7 C8 C7 110.8(3)
O7 C9 H9A 109.5
O7 C9 H9B 109.5
H9A C9 H9B 109.5
O7 C9 H9C 109.5
H9A C9 H9C 109.5
H9B C9 H9C 109.5
C14 C10 C7 127.5(3)
C14 C10 C11 110.2(3)
C7 C10 C11 122.1(3)
C17 C11 C15 108.9(3)
C17 C11 C10 113.5(3)
C15 C11 C10 109.2(3)
C17 C11 C12 110.0(3)
C15 C11 C12 112.1(3)
C10 C11 C12 103.0(3)
C13 C12 C11 105.8(3)
C13 C12 H12A 110.6
C11 C12 H12A 110.6
C13 C12 H12B 110.6
C11 C12 H12B 110.6
H12A C12 H12B 108.7
C14 C13 C12 103.9(3)
C14 C13 H13A 111.0
C12 C13 H13A 111.0
C14 C13 H13B 111.0
C12 C13 H13B 111.0
H13A C13 H13B 109.0
C10 C14 C13 113.7(4)
C10 C14 H14 123.1
C13 C14 H14 123.1
O9 C15 O10 122.8(4)
O9 C15 C11 125.8(4)
O10 C15 C11 111.3(3)
O10 C16 H16A 109.5
O10 C16 H16B 109.5
H16A C16 H16B 109.5
O10 C16 H16C 109.5
H16A C16 H16C 109.5
H16B C16 H16C 109.5
O11 C17 O12 124.5(4)
O11 C17 C11 126.5(4)
O12 C17 C11 109.0(3)
O12 C18 H18A 109.5
O12 C18 H18B 109.5
H18A C18 H18B 109.5
O12 C18 H18C 109.5
H18A C18 H18C 109.5
H18B C18 H18C 109.5
C8 O7 C9 116.4(3)
C15 O10 C16 116.3(3)
C17 O12 C18 116.9(4)

loop_
_geom_bond_atom_site_label_1
_geom_bond_atom_site_label_2
_geom_bond_distance
Br1 C1 1.8842(17)
C1 C2 1.3900
C1 C6 1.3900
C2 C3 1.3900
C2 H2 0.9300
C3 C4 1.3900
C3 H3 0.9300
C4 C5 1.3900
C4 C7 1.525(4)
C5 C6 1.3900
C5 H5 0.9300
C6 H6 0.9300
C7 C8 1.515(5)
C7 C10 1.519(5)
C7 H7 0.9800
C8 O8 1.213(4)
C8 O7 1.320(4)
C9 O7 1.445(6)
C9 H9A 0.9600
C9 H9B 0.9600
C9 H9C 0.9600
C10 C14 1.321(5)
C10 C11 1.536(5)
C11 C17 1.523(5)
C11 C15 1.527(5)
C11 C12 1.551(5)
C12 C13 1.522(6)
C12 H12A 0.9700
C12 H12B 0.9700
C13 C14 1.488(6)
C13 H13A 0.9700
C13 H13B 0.9700
C14 H14 0.9300
C15 O9 1.204(5)
C15 O10 1.335(5)
C16 O10 1.446(6)
C16 H16A 0.9600
C16 H16B 0.9600
C16 H16C 0.9600
C17 O11 1.195(5)
C17 O12 1.340(5)
C18 O12 1.441(5)
C18 H18A 0.9600
C18 H18B 0.9600
C18 H18C 0.9600

loop_
_geom_hbond_atom_site_label_D
_geom_hbond_atom_site_label_H
_geom_hbond_atom_site_label_A
_geom_hbond_distance_DH
_geom_hbond_distance_HA
_geom_hbond_distance_DA
_geom_hbond_angle_DHA
_geom_hbond_site_symmetry_A
C18 H18B Br1 0.96 3.04 3.633(5) 121.3 1_566
C9 H9C Br1 0.96 3.10 3.879(5) 139.1 1_565
C9 H9B O9 0.96 2.34 3.262(6) 161.5 1_655
C7 H7 O11 0.98 2.43 3.075(5) 122.7 .
C18 H18B Br1 0.96 3.04 3.633(5) 121.3 1_566
C9 H9C Br1 0.96 3.10 3.879(5) 139.1 1_565
C9 H9B O9 0.96 2.34 3.262(6) 161.5 1_655
C7 H7 O11 0.98 2.43 3.075(5) 122.7 .
C18 H18B Br1 0.96 3.04 3.633(5) 121.3 1_566
C9 H9C Br1 0.96 3.10 3.879(5) 139.1 1_565
C9 H9B O9 0.96 2.34 3.262(6) 161.5 1_655
C7 H7 O11 0.98 2.43 3.075(5) 122.7 .
C18 H18B Br1 0.96 3.04 3.633(5) 121.3 1_566
C9 H9C Br1 0.96 3.10 3.879(5) 139.1 1_565
C9 H9B O9 0.96 2.34 3.262(6) 161.5 1_655
C7 H7 O11 0.98 2.43 3.075(5) 122.7 .
C7 H7 O11 0.98 2.43 3.075(5) 122.7 .
C9 H9B O9 0.96 2.34 3.262(6) 161.5 1_655
C9 H9C Br1 0.96 3.10 3.879(5) 139.1 1_565
C18 H18B Br1 0.96 3.04 3.633(5) 121.3 1_566
C7 H7 O11 0.98 2.43 3.075(5) 122.7 .
C9 H9B O9 0.96 2.34 3.262(6) 161.5 1_655
C9 H9C Br1 0.96 3.10 3.879(5) 139.1 1_565
C18 H18B Br1 0.96 3.04 3.633(5) 121.3 1_566
C7 H7 O11 0.98 2.43 3.075(5) 122.7 .
C9 H9B O9 0.96 2.34 3.262(6) 161.5 1_655
C9 H9C Br1 0.96 3.10 3.879(5) 139.1 1_565
C18 H18B Br1 0.96 3.04 3.633(5) 121.3 1_566

loop_
_geom_torsion_atom_site_label_1
_geom_torsion_atom_site_label_2
_geom_torsion_atom_site_label_3
_geom_torsion_atom_site_label_4
_geom_torsion
C6 C1 C2 C3 0.0
Br1 C1 C2 C3 -179.93(18)
C1 C2 C3 C4 0.0
C2 C3 C4 C5 0.0
C2 C3 C4 C7 -177.3(2)
C3 C4 C5 C6 0.0
C7 C4 C5 C6 177.3(2)
C4 C5 C6 C1 0.0
C2 C1 C6 C5 0.0
Br1 C1 C6 C5 179.93(18)
C3 C4 C7 C8 -47.9(3)
C5 C4 C7 C8 134.8(2)
C3 C4 C7 C10 77.3(3)
C5 C4 C7 C10 -100.0(3)
C10 C7 C8 O8 -16.4(5)
C4 C7 C8 O8 109.2(4)
C10 C7 C8 O7 162.1(3)
C4 C7 C8 O7 -72.3(4)
C8 C7 C10 C14 86.0(5)
C4 C7 C10 C14 -38.1(5)
C8 C7 C10 C11 -88.7(4)
C4 C7 C10 C11 147.1(3)
C14 C10 C11 C17 130.0(3)
C7 C10 C11 C17 -54.4(4)
C14 C10 C11 C15 -108.2(4)
C7 C10 C11 C15 67.3(4)
C14 C10 C11 C12 11.1(4)
C7 C10 C11 C12 -173.3(3)
C17 C11 C12 C13 -138.7(4)
C15 C11 C12 C13 99.9(4)
C10 C11 C12 C13 -17.4(4)
C11 C12 C13 C14 17.5(5)
C7 C10 C14 C13 -175.3(4)
C11 C10 C14 C13 0.0(5)
C12 C13 C14 C10 -11.4(5)
C17 C11 C15 O9 -138.3(4)
C10 C11 C15 O9 97.2(5)
C12 C11 C15 O9 -16.3(6)
C17 C11 C15 O10 45.4(4)
C10 C11 C15 O10 -79.1(4)
C12 C11 C15 O10 167.4(3)
C15 C11 C17 O11 -121.4(4)
C10 C11 C17 O11 0.5(5)
C12 C11 C17 O11 115.3(5)
C15 C11 C17 O12 59.7(4)
C10 C11 C17 O12 -178.4(3)
C12 C11 C17 O12 -63.6(4)
O8 C8 O7 C9 -5.3(7)
C7 C8 O7 C9 176.2(4)
O9 C15 O10 C16 0.9(6)
C11 C15 O10 C16 177.3(4)
O11 C17 O12 C18 -0.3(6)
C11 C17 O12 C18 178.7(4)
